data_4336291
loop_
_publ_author_name
'Axel Schulz'
'Alexander Villinger'
'Andrea Westenkirchner'

_publ_contact_author_address
;
Universit\"at Rostock
Institut f\"ur Chemie
Abteilung f\"ur Anorganische Chemie
Albert-Einstein-Strasse 3a 
18059 Rostock
Bundesrepublik Deutschland
;
_publ_contact_author_email
;
axel.schulz@uni-rostock.de, alexander.villinger@uni-rostock.de'
;
_publ_contact_author_fax '+49 (0)381/498-6382'
_publ_contact_author_name 'Axel Schulz'
_publ_contact_author_phone '+49 (0)381/498-6400'
_publ_section_title
;
 Synthesis of 1,3-Dichloro-cyclo-1,3-diphosphadiazanes from Silylated
 Amino(dichloro)phosphanes
;
_journal_name_full 'Inorganic Chemistry'
_journal_page_first 11457
_journal_page_last 11468
_journal_paper_doi 10.1021/ic4017728
_journal_volume 52
_journal_year 2013
_chemical_formula_moiety 'C20 H30 Cl2 N2 P2'
_chemical_formula_sum 'C20 H30 Cl2 N2 P2'
_chemical_formula_weight 431.30
_chemical_name_systematic
;
 ?
;
_space_group_IT_number 14
_symmetry_cell_setting monoclinic
_symmetry_Int_Tables_number 14
_symmetry_space_group_name_Hall '-P 2ybc'
_symmetry_space_group_name_H-M 'P 1 21/c 1'
_atom_sites_solution_hydrogens geom
_atom_sites_solution_primary direct
_atom_sites_solution_secondary difmap
_audit_author_name 'Villinger, A.'
_audit_creation_method SHELXL-97
_cell_angle_alpha 90.00
_cell_angle_beta 110.676(2)
_cell_angle_gamma 90.00
_cell_formula_units_Z 4
_cell_length_a 14.3300(6)
_cell_length_b 11.8618(5)
_cell_length_c 12.7797(5)
_cell_measurement_reflns_used 5084
_cell_measurement_temperature 173(2)
_cell_measurement_theta_max 61.622
_cell_measurement_theta_min 4.837
_cell_volume 2032.38(15)
_computing_cell_refinement 'Bruker Apex V7.51A'
_computing_data_collection 'Bruker Apex V7.51A'
_computing_data_reduction 'Bruker SAINT'
_computing_molecular_graphics 'ORTEP-3v2.01 (Farrugia, 1997)'
_computing_publication_material SHELXL-97
_computing_structure_refinement 'SHELXL-97 (Sheldrick, 1997)'
_computing_structure_solution 'SHELXS-97 (Sheldrick, 1997)'
_diffrn_ambient_temperature 173(2)
_diffrn_measured_fraction_theta_full 0.992
_diffrn_measured_fraction_theta_max 0.992
_diffrn_measurement_device_type 'Bruker Apex Kappa II-CCD-diffractometer'
_diffrn_measurement_method 'phi and omega scans'
_diffrn_radiation_monochromator graphite
_diffrn_radiation_source 'sealed tube'
_diffrn_radiation_type MoK\a
_diffrn_radiation_wavelength 0.71073
_diffrn_reflns_av_R_equivalents 0.0583
_diffrn_reflns_av_sigmaI/netI 0.0556
_diffrn_reflns_limit_h_max 18
_diffrn_reflns_limit_h_min -20
_diffrn_reflns_limit_k_max 16
_diffrn_reflns_limit_k_min -16
_diffrn_reflns_limit_l_max 17
_diffrn_reflns_limit_l_min -17
_diffrn_reflns_number 20917
_diffrn_reflns_theta_full 30.00
_diffrn_reflns_theta_max 30.00
_diffrn_reflns_theta_min 2.29
_exptl_absorpt_coefficient_mu 0.485
_exptl_absorpt_correction_T_max 0.9486
_exptl_absorpt_correction_T_min 0.9178
_exptl_absorpt_correction_type multi-scan
_exptl_absorpt_process_details '(SADABS; Sheldrick, 2004)'
_exptl_crystal_colour colourless
_exptl_crystal_density_diffrn 1.410
_exptl_crystal_description block
_exptl_crystal_F_000 912
_exptl_crystal_size_max 0.18
_exptl_crystal_size_mid 0.16
_exptl_crystal_size_min 0.11
_refine_diff_density_max 0.419
_refine_diff_density_min -0.308
_refine_diff_density_rms 0.067
_refine_ls_extinction_method none
_refine_ls_goodness_of_fit_ref 1.035
_refine_ls_hydrogen_treatment constr
_refine_ls_matrix_type full
_refine_ls_number_parameters 235
_refine_ls_number_reflns 5874
_refine_ls_number_restraints 0
_refine_ls_restrained_S_all 1.035
_refine_ls_R_factor_all 0.0637
_refine_ls_R_factor_gt 0.0422
_refine_ls_shift/su_max 0.000
_refine_ls_shift/su_mean 0.000
_refine_ls_structure_factor_coef Fsqd
_refine_ls_weighting_details 'calc w=1/[\s^2^(Fo^2^)+(0.0470P)^2^+0.7053P] where P=(Fo^2^+2Fc^2^)/3'
_refine_ls_weighting_scheme calc
_refine_ls_wR_factor_gt 0.1020
_refine_ls_wR_factor_ref 0.1149
_reflns_number_gt 4388
_reflns_number_total 5874
_reflns_threshold_expression >2\s(I)
_cod_data_source_file ic4017728_si_001_11.cif
_cod_data_source_block av_aw142_(AdNPCl)2
_cod_original_cell_volume 2032.38(14)
_cod_original_sg_symbol_H-M 'P 21/c'
_cod_database_code 4336291

loop_
_symmetry_equiv_pos_as_xyz
'x, y, z'
'-x, y+1/2, -z+1/2'
'-x, -y, -z'
'x, -y-1/2, z-1/2'

loop_
_atom_site_label
_atom_site_type_symbol
_atom_site_fract_x
_atom_site_fract_y
_atom_site_fract_z
_atom_site_U_iso_or_equiv
_atom_site_adp_type
_atom_site_occupancy
_atom_site_symmetry_multiplicity
_atom_site_calc_flag
_atom_site_refinement_flags
P1 P 0.18624(3) 0.20126(4) 0.19104(4) 0.01957(11) Uani 1 1 d .
P2 P 0.23421(3) 0.20648(4) 0.40400(4) 0.02232(12) Uani 1 1 d .
Cl1 Cl 0.18821(4) 0.03443(5) 0.13092(5) 0.03817(14) Uani 1 1 d .
Cl2 Cl 0.26807(4) 0.04327(5) 0.47617(5) 0.04184(16) Uani 1 1 d .
N1 N 0.13133(10) 0.18782(13) 0.28816(12) 0.0199(3) Uani 1 1 d .
N2 N 0.29057(10) 0.20705(13) 0.30748(11) 0.0198(3) Uani 1 1 d .
C1 C 0.02636(11) 0.16998(14) 0.27602(13) 0.0175(3) Uani 1 1 d .
C2 C -0.00002(13) 0.24512(16) 0.35877(15) 0.0226(4) Uani 1 1 d .
H2A H 0.0119 0.3251 0.3452 0.027 Uiso 1 1 calc R
H2B H 0.0429 0.2257 0.4362 0.027 Uiso 1 1 calc R
C3 C -0.11019(13) 0.22804(17) 0.34430(15) 0.0257(4) Uani 1 1 d .
H3 H -0.1273 0.2773 0.3985 0.031 Uiso 1 1 calc R
C4 C -0.17612(13) 0.25909(18) 0.22525(16) 0.0291(4) Uani 1 1 d .
H4A H -0.1655 0.3391 0.2104 0.035 Uiso 1 1 calc R
H4B H -0.2472 0.2491 0.2160 0.035 Uiso 1 1 calc R
C5 C -0.15017(13) 0.18350(18) 0.14263(15) 0.0285(4) Uani 1 1 d .
H5 H -0.1935 0.2036 0.0646 0.034 Uiso 1 1 calc R
C6 C -0.04040(12) 0.20161(18) 0.15661(15) 0.0252(4) Uani 1 1 d .
H6A H -0.0232 0.1543 0.1022 0.030 Uiso 1 1 calc R
H6B H -0.0294 0.2815 0.1419 0.030 Uiso 1 1 calc R
C7 C 0.00854(13) 0.04693(15) 0.29793(17) 0.0264(4) Uani 1 1 d .
H7A H 0.0518 0.0259 0.3747 0.032 Uiso 1 1 calc R
H7B H 0.0258 -0.0020 0.2447 0.032 Uiso 1 1 calc R
C8 C -0.10134(14) 0.02940(17) 0.28419(18) 0.0323(5) Uani 1 1 d .
H8 H -0.1126 -0.0513 0.2989 0.039 Uiso 1 1 calc R
C9 C -0.16736(14) 0.06054(19) 0.16516(18) 0.0351(5) Uani 1 1 d .
H9A H -0.1513 0.0115 0.1111 0.042 Uiso 1 1 calc R
H9B H -0.2383 0.0489 0.1555 0.042 Uiso 1 1 calc R
C10 C -0.12696(14) 0.10479(18) 0.36725(16) 0.0321(5) Uani 1 1 d .
H10A H -0.1975 0.0932 0.3597 0.039 Uiso 1 1 calc R
H10B H -0.0844 0.0848 0.4446 0.039 Uiso 1 1 calc R
C11 C 0.39079(11) 0.24948(14) 0.32125(13) 0.0164(3) Uani 1 1 d .
C12 C 0.46514(12) 0.20140(16) 0.43053(14) 0.0206(3) Uani 1 1 d .
H12A H 0.4635 0.1180 0.4276 0.025 Uiso 1 1 calc R
H12B H 0.4461 0.2256 0.4944 0.025 Uiso 1 1 calc R
C13 C 0.57097(12) 0.24334(17) 0.44722(14) 0.0237(4) Uani 1 1 d .
H13 H 0.6191 0.2125 0.5188 0.028 Uiso 1 1 calc R
C14 C 0.59966(13) 0.20281(17) 0.34901(15) 0.0254(4) Uani 1 1 d .
H14A H 0.5983 0.1194 0.3460 0.030 Uiso 1 1 calc R
H14B H 0.6682 0.2281 0.3592 0.030 Uiso 1 1 calc R
C15 C 0.52611(12) 0.25081(16) 0.23980(14) 0.0214(3) Uani 1 1 d .
H15 H 0.5453 0.2244 0.1758 0.026 Uiso 1 1 calc R
C16 C 0.41997(12) 0.20916(15) 0.22321(14) 0.0202(3) Uani 1 1 d .
H16A H 0.3723 0.2391 0.1521 0.024 Uiso 1 1 calc R
H16B H 0.4178 0.1258 0.2194 0.024 Uiso 1 1 calc R
C17 C 0.39387(12) 0.37793(15) 0.32602(15) 0.0221(4) Uani 1 1 d .
H17A H 0.3745 0.4044 0.3889 0.026 Uiso 1 1 calc R
H17B H 0.3459 0.4092 0.2558 0.026 Uiso 1 1 calc R
C18 C 0.49960(13) 0.41930(16) 0.34196(16) 0.0248(4) Uani 1 1 d .
H18 H 0.5013 0.5035 0.3450 0.030 Uiso 1 1 calc R
C19 C 0.57320(13) 0.37181(17) 0.45104(15) 0.0278(4) Uani 1 1 d .
H19A H 0.6413 0.3989 0.4619 0.033 Uiso 1 1 calc R
H19B H 0.5552 0.3985 0.5148 0.033 Uiso 1 1 calc R
C20 C 0.52841(13) 0.37910(16) 0.24350(15) 0.0247(4) Uani 1 1 d .
H20A H 0.4810 0.4099 0.1726 0.030 Uiso 1 1 calc R
H20B H 0.5961 0.4064 0.2525 0.030 Uiso 1 1 calc R

loop_
_atom_site_aniso_label
_atom_site_aniso_U_11
_atom_site_aniso_U_22
_atom_site_aniso_U_33
_atom_site_aniso_U_23
_atom_site_aniso_U_13
_atom_site_aniso_U_12
P1 0.0158(2) 0.0261(2) 0.0166(2) 0.00139(17) 0.00550(16) -0.00230(17)
P2 0.0163(2) 0.0336(3) 0.0168(2) -0.00038(18) 0.00561(16) -0.00451(18)
Cl1 0.0394(3) 0.0368(3) 0.0420(3) -0.0170(2) 0.0189(2) -0.0075(2)
Cl2 0.0285(2) 0.0509(3) 0.0394(3) 0.0260(2) 0.0036(2) -0.0037(2)
N1 0.0137(6) 0.0283(8) 0.0178(7) 0.0015(6) 0.0055(5) -0.0027(6)
N2 0.0139(6) 0.0285(8) 0.0173(7) 0.0011(6) 0.0059(5) -0.0035(6)
C1 0.0129(7) 0.0213(8) 0.0178(8) 0.0021(6) 0.0046(6) -0.0007(6)
C2 0.0215(8) 0.0244(9) 0.0222(8) -0.0015(7) 0.0082(7) -0.0006(7)
C3 0.0205(8) 0.0340(11) 0.0254(9) 0.0006(8) 0.0115(7) 0.0046(7)
C4 0.0184(8) 0.0360(11) 0.0338(10) 0.0102(9) 0.0102(7) 0.0057(8)
C5 0.0148(8) 0.0485(13) 0.0193(8) 0.0047(8) 0.0025(6) -0.0044(8)
C6 0.0181(8) 0.0390(11) 0.0183(8) 0.0039(8) 0.0060(6) -0.0033(7)
C7 0.0227(8) 0.0194(9) 0.0387(11) 0.0023(8) 0.0129(8) -0.0011(7)
C8 0.0231(9) 0.0241(10) 0.0499(12) 0.0063(9) 0.0132(9) -0.0063(8)
C9 0.0236(9) 0.0419(13) 0.0388(11) -0.0099(9) 0.0099(8) -0.0136(9)
C10 0.0218(9) 0.0461(13) 0.0310(10) 0.0137(9) 0.0126(8) 0.0007(8)
C11 0.0130(7) 0.0202(8) 0.0168(7) 0.0008(6) 0.0062(6) -0.0001(6)
C12 0.0186(8) 0.0268(9) 0.0160(8) 0.0026(7) 0.0057(6) -0.0007(7)
C13 0.0155(8) 0.0352(10) 0.0180(8) 0.0014(7) 0.0028(6) -0.0007(7)
C14 0.0181(8) 0.0321(10) 0.0267(9) 0.0001(8) 0.0088(7) 0.0045(7)
C15 0.0177(8) 0.0290(9) 0.0200(8) -0.0028(7) 0.0098(6) 0.0011(7)
C16 0.0178(7) 0.0245(9) 0.0183(8) -0.0021(7) 0.0063(6) -0.0002(7)
C17 0.0203(8) 0.0209(9) 0.0276(9) 0.0007(7) 0.0117(7) 0.0015(7)
C18 0.0267(9) 0.0188(9) 0.0326(10) -0.0050(7) 0.0150(8) -0.0058(7)
C19 0.0220(8) 0.0379(11) 0.0245(9) -0.0100(8) 0.0095(7) -0.0092(8)
C20 0.0233(8) 0.0283(10) 0.0254(9) 0.0047(8) 0.0120(7) -0.0025(7)

loop_
_atom_type_symbol
_atom_type_description
_atom_type_scat_dispersion_real
_atom_type_scat_dispersion_imag
_atom_type_scat_source
C C 0.0033 0.0016 'International Tables Vol C Tables 4.2.6.8 and 6.1.1.4'
H H 0.0000 0.0000 'International Tables Vol C Tables 4.2.6.8 and 6.1.1.4'
N N 0.0061 0.0033 'International Tables Vol C Tables 4.2.6.8 and 6.1.1.4'
P P 0.1023 0.0942 'International Tables Vol C Tables 4.2.6.8 and 6.1.1.4'
Cl Cl 0.1484 0.1585 'International Tables Vol C Tables 4.2.6.8 and 6.1.1.4'

loop_
_geom_angle_atom_site_label_1
_geom_angle_atom_site_label_2
_geom_angle_atom_site_label_3
_geom_angle
N1 P1 N2 81.65(7)
N1 P1 Cl1 104.23(6)
N2 P1 Cl1 103.55(6)
N1 P1 P2 40.92(5)
N2 P1 P2 40.97(5)
Cl1 P1 P2 111.93(3)
N1 P2 N2 81.72(7)
N1 P2 Cl2 104.77(6)
N2 P2 Cl2 102.99(6)
N1 P2 P1 40.93(5)
N2 P2 P1 41.03(5)
Cl2 P2 P1 111.93(3)
C1 N1 P2 130.71(11)
C1 N1 P1 131.11(11)
P2 N1 P1 98.15(7)
C11 N2 P2 127.53(11)
C11 N2 P1 129.66(11)
P2 N2 P1 98.00(7)
N1 C1 C7 110.45(13)
N1 C1 C2 109.65(13)
C7 C1 C2 109.43(14)
N1 C1 C6 108.95(13)
C7 C1 C6 109.31(15)
C2 C1 C6 109.01(14)
C1 C2 C3 109.53(14)
C1 C2 H2A 109.8
C3 C2 H2A 109.8
C1 C2 H2B 109.8
C3 C2 H2B 109.8
H2A C2 H2B 108.2
C4 C3 C10 109.79(16)
C4 C3 C2 109.65(15)
C10 C3 C2 109.14(15)
C4 C3 H3 109.4
C10 C3 H3 109.4
C2 C3 H3 109.4
C3 C4 C5 109.35(15)
C3 C4 H4A 109.8
C5 C4 H4A 109.8
C3 C4 H4B 109.8
C5 C4 H4B 109.8
H4A C4 H4B 108.3
C9 C5 C4 109.64(16)
C9 C5 C6 109.85(16)
C4 C5 C6 109.09(16)
C9 C5 H5 109.4
C4 C5 H5 109.4
C6 C5 H5 109.4
C1 C6 C5 109.59(14)
C1 C6 H6A 109.8
C5 C6 H6A 109.8
C1 C6 H6B 109.8
C5 C6 H6B 109.8
H6A C6 H6B 108.2
C1 C7 C8 109.88(15)
C1 C7 H7A 109.7
C8 C7 H7A 109.7
C1 C7 H7B 109.7
C8 C7 H7B 109.7
H7A C7 H7B 108.2
C9 C8 C10 109.53(17)
C9 C8 C7 109.33(17)
C10 C8 C7 109.23(16)
C9 C8 H8 109.6
C10 C8 H8 109.6
C7 C8 H8 109.6
C5 C9 C8 109.59(16)
C5 C9 H9A 109.8
C8 C9 H9A 109.8
C5 C9 H9B 109.8
C8 C9 H9B 109.8
H9A C9 H9B 108.2
C3 C10 C8 109.52(15)
C3 C10 H10A 109.8
C8 C10 H10A 109.8
C3 C10 H10B 109.8
C8 C10 H10B 109.8
H10A C10 H10B 108.2
N2 C11 C17 111.07(13)
N2 C11 C16 109.40(13)
C17 C11 C16 109.42(14)
N2 C11 C12 108.41(13)
C17 C11 C12 109.49(14)
C16 C11 C12 109.02(13)
C11 C12 C13 109.85(14)
C11 C12 H12A 109.7
C13 C12 H12A 109.7
C11 C12 H12B 109.7
C13 C12 H12B 109.7
H12A C12 H12B 108.2
C19 C13 C14 109.37(15)
C19 C13 C12 109.65(15)
C14 C13 C12 108.79(14)
C19 C13 H13 109.7
C14 C13 H13 109.7
C12 C13 H13 109.7
C13 C14 C15 109.46(14)
C13 C14 H14A 109.8
C15 C14 H14A 109.8
C13 C14 H14B 109.8
C15 C14 H14B 109.8
H14A C14 H14B 108.2
C20 C15 C14 110.07(15)
C20 C15 C16 109.53(14)
C14 C15 C16 109.54(14)
C20 C15 H15 109.2
C14 C15 H15 109.2
C16 C15 H15 109.2
C11 C16 C15 109.19(13)
C11 C16 H16A 109.8
C15 C16 H16A 109.8
C11 C16 H16B 109.8
C15 C16 H16B 109.8
H16A C16 H16B 108.3
C11 C17 C18 109.74(14)
C11 C17 H17A 109.7
C18 C17 H17A 109.7
C11 C17 H17B 109.7
C18 C17 H17B 109.7
H17A C17 H17B 108.2
C19 C18 C20 109.58(15)
C19 C18 C17 109.51(15)
C20 C18 C17 109.32(15)
C19 C18 H18 109.5
C20 C18 H18 109.5
C17 C18 H18 109.5
C13 C19 C18 109.84(14)
C13 C19 H19A 109.7
C18 C19 H19A 109.7
C13 C19 H19B 109.7
C18 C19 H19B 109.7
H19A C19 H19B 108.2
C15 C20 C18 109.11(14)
C15 C20 H20A 109.9
C18 C20 H20A 109.9
C15 C20 H20B 109.9
C18 C20 H20B 109.9
H20A C20 H20B 108.3

loop_
_geom_bond_atom_site_label_1
_geom_bond_atom_site_label_2
_geom_bond_distance
P1 N1 1.6955(15)
P1 N2 1.6981(14)
P1 Cl1 2.1266(7)
P1 P2 2.5617(6)
P2 N1 1.6950(14)
P2 N2 1.6962(14)
P2 Cl2 2.1255(7)
N1 C1 1.472(2)
N2 C11 1.473(2)
C1 C7 1.525(2)
C1 C2 1.529(2)
C1 C6 1.534(2)
C2 C3 1.537(2)
C2 H2A 0.9900
C2 H2B 0.9900
C3 C4 1.526(3)
C3 C10 1.527(3)
C3 H3 1.0000
C4 C5 1.528(3)
C4 H4A 0.9900
C4 H4B 0.9900
C5 C9 1.523(3)
C5 C6 1.534(2)
C5 H5 1.0000
C6 H6A 0.9900
C6 H6B 0.9900
C7 C8 1.536(2)
C7 H7A 0.9900
C7 H7B 0.9900
C8 C9 1.526(3)
C8 C10 1.529(3)
C8 H8 1.0000
C9 H9A 0.9900
C9 H9B 0.9900
C10 H10A 0.9900
C10 H10B 0.9900
C11 C17 1.525(2)
C11 C16 1.531(2)
C11 C12 1.536(2)
C12 C13 1.538(2)
C12 H12A 0.9900
C12 H12B 0.9900
C13 C19 1.525(3)
C13 C14 1.530(3)
C13 H13 1.0000
C14 C15 1.531(2)
C14 H14A 0.9900
C14 H14B 0.9900
C15 C20 1.522(3)
C15 C16 1.541(2)
C15 H15 1.0000
C16 H16A 0.9900
C16 H16B 0.9900
C17 C18 1.536(2)
C17 H17A 0.9900
C17 H17B 0.9900
C18 C19 1.528(3)
C18 C20 1.532(3)
C18 H18 1.0000
C19 H19A 0.9900
C19 H19B 0.9900
C20 H20A 0.9900
C20 H20B 0.9900

loop_
_geom_torsion_atom_site_label_1
_geom_torsion_atom_site_label_2
_geom_torsion_atom_site_label_3
_geom_torsion_atom_site_label_4
_geom_torsion
N2 P1 P2 N1 -172.07(12)
Cl1 P1 P2 N1 -86.56(8)
N1 P1 P2 N2 172.07(12)
Cl1 P1 P2 N2 85.50(8)
N1 P1 P2 Cl2 87.43(8)
N2 P1 P2 Cl2 -84.63(8)
Cl1 P1 P2 Cl2 0.87(4)
N2 P2 N1 C1 176.86(16)
Cl2 P2 N1 C1 75.52(16)
P1 P2 N1 C1 -177.9(2)
N2 P2 N1 P1 -5.25(8)
Cl2 P2 N1 P1 -106.59(6)
N2 P1 N1 C1 -176.88(17)
Cl1 P1 N1 C1 -74.92(16)
P2 P1 N1 C1 177.9(2)
N2 P1 N1 P2 5.25(8)
Cl1 P1 N1 P2 107.20(6)
N1 P2 N2 C11 162.28(15)
Cl2 P2 N2 C11 -94.37(14)
P1 P2 N2 C11 157.04(19)
N1 P2 N2 P1 5.24(8)
Cl2 P2 N2 P1 108.59(6)
N1 P1 N2 C11 -161.55(16)
Cl1 P1 N2 C11 95.73(15)
P2 P1 N2 C11 -156.3(2)
N1 P1 N2 P2 -5.24(8)
Cl1 P1 N2 P2 -107.96(6)
P2 N1 C1 C7 -80.86(19)
P1 N1 C1 C7 101.92(18)
P2 N1 C1 C2 39.8(2)
P1 N1 C1 C2 -137.40(14)
P2 N1 C1 C6 159.06(14)
P1 N1 C1 C6 -18.2(2)
N1 C1 C2 C3 178.89(14)
C7 C1 C2 C3 -59.81(18)
C6 C1 C2 C3 59.69(18)
C1 C2 C3 C4 -60.0(2)
C1 C2 C3 C10 60.32(19)
C10 C3 C4 C5 -59.68(19)
C2 C3 C4 C5 60.2(2)
C3 C4 C5 C9 59.8(2)
C3 C4 C5 C6 -60.5(2)
N1 C1 C6 C5 -179.98(15)
C7 C1 C6 C5 59.23(19)
C2 C1 C6 C5 -60.3(2)
C9 C5 C6 C1 -59.5(2)
C4 C5 C6 C1 60.7(2)
N1 C1 C7 C8 -179.61(15)
C2 C1 C7 C8 59.58(19)
C6 C1 C7 C8 -59.7(2)
C1 C7 C8 C9 60.1(2)
C1 C7 C8 C10 -59.7(2)
C4 C5 C9 C8 -60.0(2)
C6 C5 C9 C8 59.8(2)
C10 C8 C9 C5 59.8(2)
C7 C8 C9 C5 -59.8(2)
C4 C3 C10 C8 59.63(19)
C2 C3 C10 C8 -60.58(19)
C9 C8 C10 C3 -59.52(19)
C7 C8 C10 C3 60.2(2)
P2 N2 C11 C17 -71.92(18)
P1 N2 C11 C17 77.95(18)
P2 N2 C11 C16 167.19(12)
P1 N2 C11 C16 -42.9(2)
P2 N2 C11 C12 48.41(19)
P1 N2 C11 C12 -161.71(13)
N2 C11 C12 C13 179.58(14)
C17 C11 C12 C13 -59.11(18)
C16 C11 C12 C13 60.57(18)
C11 C12 C13 C19 59.00(18)
C11 C12 C13 C14 -60.57(19)
C19 C13 C14 C15 -59.37(19)
C12 C13 C14 C15 60.4(2)
C13 C14 C15 C20 59.86(19)
C13 C14 C15 C16 -60.6(2)
N2 C11 C16 C15 -178.34(14)
C17 C11 C16 C15 59.78(17)
C12 C11 C16 C15 -59.94(18)
C20 C15 C16 C11 -60.50(18)
C14 C15 C16 C11 60.31(18)
N2 C11 C17 C18 179.25(13)
C16 C11 C17 C18 -59.87(17)
C12 C11 C17 C18 59.56(18)
C11 C17 C18 C19 -59.99(18)
C11 C17 C18 C20 60.08(19)
C14 C13 C19 C18 59.80(18)
C12 C13 C19 C18 -59.42(18)
C20 C18 C19 C13 -60.06(18)
C17 C18 C19 C13 59.85(18)
C14 C15 C20 C18 -59.78(18)
C16 C15 C20 C18 60.71(18)
C19 C18 C20 C15 59.68(18)
C17 C18 C20 C15 -60.34(19)
